data_4120760
loop_
_publ_author_name
'Fatemah Habib'
'Gabriel Brunet'
'Veacheslav Vieru'
'Ilia Korobkov'
'Liviu F. Chibotaru'
'Muralee Murugesu'

_publ_section_title
;
 Significant Enhancement of Energy Barriers in Dinuclear Dysprosium
 Single-Molecule Magnets Through Electron-Withdrawing Effects
;
_journal_name_full 'Journal of the American Chemical Society'
_journal_page_first 13242
_journal_page_last 13245
_journal_paper_doi 10.1021/ja404846s
_journal_volume 135
_journal_year 2013
_chemical_formula_sum 'C44 H50 Dy2 N6 O12'
_chemical_formula_weight 1179.90
_chemical_name_systematic
; 
 ? 
;
_space_group_IT_number 2
_symmetry_cell_setting triclinic
_symmetry_space_group_name_Hall '-P 1'
_symmetry_space_group_name_H-M 'P -1'
_atom_sites_solution_hydrogens geom
_atom_sites_solution_primary direct
_atom_sites_solution_secondary difmap
_audit_creation_method SHELXL-97
_cell_angle_alpha 102.875(4)
_cell_angle_beta 114.786(3)
_cell_angle_gamma 104.723(4)
_cell_formula_units_Z 1
_cell_length_a 10.9716(10)
_cell_length_b 11.0386(9)
_cell_length_c 11.3570(10)
_cell_measurement_reflns_used 9845
_cell_measurement_temperature 200(2)
_cell_measurement_theta_max 36.36
_cell_measurement_theta_min 2.36
_cell_volume 1119.56(18)
_computing_cell_refinement 'APEX II, Bruker (2009)'
_computing_data_collection 'APEX II, Bruker (2009)'
_computing_data_reduction 'XPREP, Bruker (2009)'
_computing_molecular_graphics 'SHELXTL, Bruker (2004)'
_computing_publication_material 'SHELXTL, Bruker (2004)'
_computing_structure_refinement 'SHELXL-97 (Sheldrick, 2008)'
_computing_structure_solution 'SHELXS-97 (Sheldrick, 2008)'
_diffrn_ambient_temperature 200(2)
_diffrn_measured_fraction_theta_full 0.989
_diffrn_measured_fraction_theta_max 0.989
_diffrn_measurement_device_type 'Bruker APEX-II CCD'
_diffrn_measurement_method '\f and \w scans'
_diffrn_radiation_monochromator graphite
_diffrn_radiation_source 'fine-focus sealed tube'
_diffrn_radiation_type MoK\a
_diffrn_radiation_wavelength 0.71073
_diffrn_reflns_av_R_equivalents 0.0165
_diffrn_reflns_av_sigmaI/netI 0.0135
_diffrn_reflns_limit_h_max 17
_diffrn_reflns_limit_h_min -18
_diffrn_reflns_limit_k_max 18
_diffrn_reflns_limit_k_min -18
_diffrn_reflns_limit_l_max 18
_diffrn_reflns_limit_l_min -18
_diffrn_reflns_number 42508
_diffrn_reflns_theta_full 36.36
_diffrn_reflns_theta_max 36.36
_diffrn_reflns_theta_min 2.22
_exptl_absorpt_coefficient_mu 3.380
_exptl_absorpt_correction_T_max 0.6872
_exptl_absorpt_correction_T_min 0.6311
_exptl_absorpt_correction_type multi-scan
_exptl_absorpt_process_details 'SADABS, Bruker (2003)'
_exptl_crystal_colour yellow
_exptl_crystal_density_diffrn 1.750
_exptl_crystal_density_meas ?
_exptl_crystal_description block
_exptl_crystal_F_000 584
_exptl_crystal_size_max 0.15
_exptl_crystal_size_mid 0.12
_exptl_crystal_size_min 0.12
_refine_diff_density_max 1.349
_refine_diff_density_min -1.042
_refine_diff_density_rms 0.072
_refine_ls_extinction_method none
_refine_ls_goodness_of_fit_ref 1.058
_refine_ls_hydrogen_treatment constr
_refine_ls_matrix_type full
_refine_ls_number_parameters 289
_refine_ls_number_reflns 10775
_refine_ls_number_restraints 0
_refine_ls_restrained_S_all 1.058
_refine_ls_R_factor_all 0.0174
_refine_ls_R_factor_gt 0.0149
_refine_ls_shift/su_max 0.002
_refine_ls_shift/su_mean 0.000
_refine_ls_structure_factor_coef Fsqd
_refine_ls_weighting_details 'calc w=1/[\s^2^(Fo^2^)+(0.0236P)^2^+0.3226P] where P=(Fo^2^+2Fc^2^)/3'
_refine_ls_weighting_scheme calc
_refine_ls_wR_factor_gt 0.0402
_refine_ls_wR_factor_ref 0.0420
_reflns_number_gt 10106
_reflns_number_total 10775
_reflns_threshold_expression >2sigma(I)
_cod_data_source_file ja404846s_Ac.cif
_cod_data_source_block mm112
_cod_depositor_comments
;
The following automatic conversions were performed:

'_exptl_crystal_density_meas' value 'n/a' was changed to '?' - the
value is perceived as not measured.

Automatic conversion script
Id: cif_fix_values 3008 2015-01-20 13:52:24Z robertas 
;
_cod_original_cell_volume 1119.56(17)
_cod_database_code 4120760

loop_
_symmetry_equiv_pos_as_xyz
'x, y, z'
'-x, -y, -z'

loop_
_atom_site_label
_atom_site_type_symbol
_atom_site_fract_x
_atom_site_fract_y
_atom_site_fract_z
_atom_site_U_iso_or_equiv
_atom_site_adp_type
_atom_site_occupancy
_atom_site_symmetry_multiplicity
_atom_site_calc_flag
_atom_site_refinement_flags
Dy1 Dy 0.698070(5) 0.577164(4) 0.541824(5) 0.01761(1) Uani 1 1 d .
N1 N 0.78745(11) 0.42583(11) 0.42371(11) 0.02380(16) Uani 1 1 d .
N2 N 0.69355(12) 0.61113(11) 0.32502(12) 0.02540(17) Uani 1 1 d .
N3 N 0.58288(12) 0.74202(10) 0.46912(11) 0.02506(17) Uani 1 1 d .
O2 O 0.77238(11) 0.45836(10) 0.66961(10) 0.02634(16) Uani 1 1 d .
O1 O 0.82705(14) 0.38511(13) 0.88786(12) 0.0375(2) Uani 1 1 d .
O3 O 0.53647(9) 0.58979(8) 0.62830(8) 0.01970(12) Uani 1 1 d .
O4 O 0.57357(12) 0.62292(11) 0.89517(10) 0.03089(18) Uani 1 1 d .
O5 O 0.84569(12) 0.76667(12) 0.76406(12) 0.0370(2) Uani 1 1 d .
O6 O 0.93279(12) 0.74647(13) 0.62273(13) 0.0414(3) Uani 1 1 d .
C1 C 0.79998(12) 0.34998(12) 0.66457(13) 0.02269(18) Uani 1 1 d .
C2 C 0.82679(14) 0.30377(13) 0.77796(14) 0.0272(2) Uani 1 1 d .
C3 C 0.84892(17) 0.18505(15) 0.77189(18) 0.0346(3) Uani 1 1 d .
H3A H 0.8646 0.1555 0.8475 0.042 Uiso 1 1 calc R
C4 C 0.84850(18) 0.10770(15) 0.65507(19) 0.0386(3) Uani 1 1 d .
H4A H 0.8607 0.0249 0.6504 0.046 Uiso 1 1 calc R
C5 C 0.83043(16) 0.15245(13) 0.54819(17) 0.0326(3) Uani 1 1 d .
H5A H 0.8329 0.1016 0.4704 0.039 Uiso 1 1 calc R
C6 C 0.80804(12) 0.27386(12) 0.55238(13) 0.02387(18) Uani 1 1 d .
C7 C 0.8724(2) 0.3551(2) 1.01120(19) 0.0473(4) Uani 1 1 d .
H7A H 0.8682 0.4205 1.0821 0.071 Uiso 1 1 calc R
H7B H 0.9726 0.3604 1.0471 0.071 Uiso 1 1 calc R
H7C H 0.8075 0.2637 0.9892 0.071 Uiso 1 1 calc R
C8 C 0.80705(13) 0.31996(13) 0.44267(13) 0.02540(19) Uani 1 1 d .
H8A H 0.8227 0.2660 0.3769 0.030 Uiso 1 1 calc R
C9 C 0.80466(15) 0.44952(15) 0.30781(14) 0.0291(2) Uani 1 1 d .
H9A H 0.7196 0.3827 0.2173 0.035 Uiso 1 1 calc R
H9B H 0.8935 0.4381 0.3140 0.035 Uiso 1 1 calc R
C10 C 0.81664(15) 0.59021(15) 0.31501(15) 0.0304(2) Uani 1 1 d .
H10A H 0.9101 0.6574 0.3978 0.036 Uiso 1 1 calc R
H10B H 0.8143 0.6018 0.2302 0.036 Uiso 1 1 calc R
C11 C 0.69143(18) 0.74300(15) 0.32240(17) 0.0346(3) Uani 1 1 d .
H11A H 0.6788 0.7488 0.2325 0.042 Uiso 1 1 calc R
H11B H 0.7848 0.8163 0.3993 0.042 Uiso 1 1 calc R
C12 C 0.56614(18) 0.75801(16) 0.33951(16) 0.0347(3) Uani 1 1 d .
H12A H 0.5655 0.8482 0.3428 0.042 Uiso 1 1 calc R
H12B H 0.4724 0.6887 0.2589 0.042 Uiso 1 1 calc R
C13 C 0.54636(14) 0.81829(12) 0.53896(14) 0.0260(2) Uani 1 1 d .
H13A H 0.5128 0.8804 0.5026 0.031 Uiso 1 1 calc R
C14 C 0.55255(11) 0.70711(10) 0.71080(12) 0.02045(16) Uani 1 1 d .
C15 C 0.55170(12) 0.81819(11) 0.66888(13) 0.02357(18) Uani 1 1 d .
C16 C 0.55216(15) 0.93409(12) 0.75078(16) 0.0304(2) Uani 1 1 d .
H16A H 0.5467 1.0058 0.7183 0.036 Uiso 1 1 calc R
C17 C 0.56036(17) 0.94600(14) 0.87772(17) 0.0356(3) Uani 1 1 d .
H17A H 0.5595 1.0245 0.9320 0.043 Uiso 1 1 calc R
C18 C 0.56988(15) 0.84090(14) 0.92444(15) 0.0317(2) Uani 1 1 d .
H18A H 0.5780 0.8487 1.0127 0.038 Uiso 1 1 calc R
C19 C 0.56768(13) 0.72475(12) 0.84398(12) 0.02411(18) Uani 1 1 d .
C20 C 0.7103(2) 0.6072(2) 0.93947(19) 0.0445(4) Uani 1 1 d .
H20A H 0.7078 0.5336 0.9745 0.067 Uiso 1 1 calc R
H20B H 0.7899 0.6914 1.0141 0.067 Uiso 1 1 calc R
H20C H 0.7264 0.5859 0.8600 0.067 Uiso 1 1 calc R
C21 C 0.94510(14) 0.80789(13) 0.73775(15) 0.0299(2) Uani 1 1 d .
C22 C 1.0807(2) 0.93079(19) 0.8434(2) 0.0512(5) Uani 1 1 d .
H22A H 1.1466 0.9490 0.8063 0.077 Uiso 1 1 calc R
H22B H 1.1294 0.9152 0.9299 0.077 Uiso 1 1 calc R
H22C H 1.0547 1.0085 0.8633 0.077 Uiso 1 1 calc R

loop_
_atom_site_aniso_label
_atom_site_aniso_U_11
_atom_site_aniso_U_22
_atom_site_aniso_U_33
_atom_site_aniso_U_23
_atom_site_aniso_U_13
_atom_site_aniso_U_12
Dy1 0.01634(2) 0.01982(2) 0.01818(2) 0.00839(2) 0.00847(2) 0.00868(2)
N1 0.0227(4) 0.0309(4) 0.0244(4) 0.0124(3) 0.0143(3) 0.0140(3)
N2 0.0259(4) 0.0301(4) 0.0265(4) 0.0152(4) 0.0151(4) 0.0131(4)
N3 0.0271(4) 0.0249(4) 0.0265(4) 0.0132(3) 0.0126(4) 0.0137(3)
O2 0.0330(4) 0.0315(4) 0.0257(4) 0.0162(3) 0.0162(3) 0.0219(4)
O1 0.0517(6) 0.0497(6) 0.0324(5) 0.0275(5) 0.0253(5) 0.0338(5)
O3 0.0201(3) 0.0183(3) 0.0200(3) 0.0055(2) 0.0099(3) 0.0085(2)
O4 0.0359(5) 0.0341(4) 0.0254(4) 0.0118(3) 0.0158(4) 0.0166(4)
O5 0.0264(4) 0.0378(5) 0.0320(5) 0.0009(4) 0.0126(4) 0.0054(4)
O6 0.0288(5) 0.0458(6) 0.0359(5) 0.0080(5) 0.0167(4) 0.0001(4)
C1 0.0189(4) 0.0270(4) 0.0249(5) 0.0134(4) 0.0101(4) 0.0116(4)
C2 0.0250(5) 0.0315(5) 0.0313(6) 0.0190(4) 0.0137(4) 0.0150(4)
C3 0.0350(6) 0.0335(6) 0.0442(8) 0.0257(6) 0.0193(6) 0.0181(5)
C4 0.0401(7) 0.0262(5) 0.0520(9) 0.0199(6) 0.0206(7) 0.0171(5)
C5 0.0316(6) 0.0244(5) 0.0412(7) 0.0110(5) 0.0168(5) 0.0137(4)
C6 0.0207(4) 0.0242(4) 0.0289(5) 0.0111(4) 0.0124(4) 0.0111(4)
C7 0.0623(11) 0.0632(11) 0.0375(8) 0.0352(8) 0.0285(8) 0.0355(9)
C8 0.0222(5) 0.0296(5) 0.0267(5) 0.0096(4) 0.0131(4) 0.0132(4)
C9 0.0305(6) 0.0412(6) 0.0280(5) 0.0160(5) 0.0205(5) 0.0195(5)
C10 0.0297(6) 0.0400(6) 0.0320(6) 0.0189(5) 0.0212(5) 0.0145(5)
C11 0.0461(8) 0.0356(6) 0.0373(7) 0.0240(5) 0.0261(6) 0.0203(6)
C12 0.0461(8) 0.0402(7) 0.0330(6) 0.0245(6) 0.0213(6) 0.0279(6)
C13 0.0264(5) 0.0224(4) 0.0311(5) 0.0124(4) 0.0131(4) 0.0128(4)
C14 0.0166(4) 0.0199(4) 0.0219(4) 0.0047(3) 0.0084(3) 0.0080(3)
C15 0.0212(4) 0.0201(4) 0.0289(5) 0.0072(4) 0.0117(4) 0.0108(3)
C16 0.0297(5) 0.0202(4) 0.0410(7) 0.0072(4) 0.0179(5) 0.0129(4)
C17 0.0361(7) 0.0280(5) 0.0389(7) 0.0019(5) 0.0193(6) 0.0157(5)
C18 0.0311(6) 0.0311(5) 0.0276(5) 0.0011(4) 0.0149(5) 0.0129(5)
C19 0.0225(4) 0.0257(4) 0.0212(4) 0.0046(4) 0.0102(4) 0.0104(4)
C20 0.0478(9) 0.0646(11) 0.0357(7) 0.0272(7) 0.0205(7) 0.0376(8)
C21 0.0217(5) 0.0266(5) 0.0299(6) 0.0093(4) 0.0058(4) 0.0066(4)
C22 0.0323(7) 0.0394(8) 0.0453(9) 0.0076(7) 0.0034(7) -0.0039(6)

loop_
_atom_type_symbol
_atom_type_description
_atom_type_scat_dispersion_real
_atom_type_scat_dispersion_imag
_atom_type_scat_source
C C 0.0033 0.0016 'International Tables Vol C Tables 4.2.6.8 and 6.1.1.4'
H H 0.0000 0.0000 'International Tables Vol C Tables 4.2.6.8 and 6.1.1.4'
N N 0.0061 0.0033 'International Tables Vol C Tables 4.2.6.8 and 6.1.1.4'
O O 0.0106 0.0060 'International Tables Vol C Tables 4.2.6.8 and 6.1.1.4'
Dy Dy -0.1892 4.4098 'International Tables Vol C Tables 4.2.6.8 and 6.1.1.4'

loop_
_geom_angle_atom_site_label_1
_geom_angle_atom_site_label_2
_geom_angle_atom_site_label_3
_geom_angle
_geom_angle_site_symmetry_1
_geom_angle_site_symmetry_3
O2 Dy1 O3 97.74(3) . 2_666
O2 Dy1 O3 88.23(3) . .
O3 Dy1 O3 71.79(3) 2_666 .
O2 Dy1 O6 98.26(4) . .
O3 Dy1 O6 155.30(4) 2_666 .
O3 Dy1 O6 127.37(4) . .
O2 Dy1 O5 84.00(4) . .
O3 Dy1 O5 147.00(3) 2_666 .
O3 Dy1 O5 75.34(3) . .
O6 Dy1 O5 53.85(4) . .
O2 Dy1 N1 72.15(3) . .
O3 Dy1 N1 84.37(3) 2_666 .
O3 Dy1 N1 146.84(3) . .
O6 Dy1 N1 82.78(4) . .
O5 Dy1 N1 126.71(4) . .
O2 Dy1 N2 137.56(3) . .
O3 Dy1 N2 81.71(3) 2_666 .
O3 Dy1 N2 130.24(3) . .
O6 Dy1 N2 73.78(4) . .
O5 Dy1 N2 118.77(4) . .
N1 Dy1 N2 65.54(3) . .
O2 Dy1 N3 156.51(3) . .
O3 Dy1 N3 84.10(3) 2_666 .
O3 Dy1 N3 70.00(3) . .
O6 Dy1 N3 88.64(4) . .
O5 Dy1 N3 82.05(4) . .
N1 Dy1 N3 131.21(3) . .
N2 Dy1 N3 65.93(3) . .
O2 Dy1 C21 91.01(4) . .
O3 Dy1 C21 168.63(3) 2_666 .
O3 Dy1 C21 101.39(4) . .
O6 Dy1 C21 27.05(4) . .
O5 Dy1 C21 26.81(4) . .
N1 Dy1 C21 105.32(4) . .
N2 Dy1 C21 96.72(4) . .
N3 Dy1 C21 84.99(4) . .
O2 Dy1 Dy1 93.66(3) . 2_666
O3 Dy1 Dy1 36.02(2) 2_666 2_666
O3 Dy1 Dy1 35.77(2) . 2_666
O6 Dy1 Dy1 159.20(3) . 2_666
O5 Dy1 Dy1 111.07(3) . 2_666
N1 Dy1 Dy1 117.25(2) . 2_666
N2 Dy1 Dy1 108.13(2) . 2_666
N3 Dy1 Dy1 74.04(3) . 2_666
C21 Dy1 Dy1 136.51(3) . 2_666
C8 N1 C9 113.60(10) . .
C8 N1 Dy1 127.99(8) . .
C9 N1 Dy1 118.03(8) . .
C10 N2 C11 112.13(11) . .
C10 N2 Dy1 109.74(7) . .
C11 N2 Dy1 112.20(8) . .
C13 N3 C12 116.31(10) . .
C13 N3 Dy1 126.60(8) . .
C12 N3 Dy1 116.95(8) . .
C1 O2 Dy1 142.61(8) . .
C2 O1 C7 117.26(12) . .
C14 O3 Dy1 120.93(6) . 2_666
C14 O3 Dy1 121.80(7) . .
Dy1 O3 Dy1 108.21(3) 2_666 .
C19 O4 C20 113.30(12) . .
C21 O5 Dy1 92.44(9) . .
C21 O6 Dy1 93.06(8) . .
O2 C1 C6 123.35(10) . .
O2 C1 C2 120.05(11) . .
C6 C1 C2 116.59(10) . .
O1 C2 C3 124.34(12) . .
O1 C2 C1 114.53(10) . .
C3 C2 C1 121.13(13) . .
C2 C3 C4 120.73(13) . .
C5 C4 C3 119.58(12) . .
C4 C5 C6 120.62(14) . .
C1 C6 C5 121.16(12) . .
C1 C6 C8 122.55(10) . .
C5 C6 C8 116.08(12) . .
N1 C8 C6 127.48(11) . .
N1 C9 C10 109.94(11) . .
N2 C10 C9 108.75(10) . .
N2 C11 C12 108.39(11) . .
N3 C12 C11 109.08(11) . .
N3 C13 C15 125.71(10) . .
O3 C14 C19 121.27(10) . .
O3 C14 C15 122.28(10) . .
C19 C14 C15 116.44(10) . .
C16 C15 C14 120.82(12) . .
C16 C15 C13 116.43(11) . .
C14 C15 C13 122.73(10) . .
C17 C16 C15 121.26(12) . .
C16 C17 C18 118.65(11) . .
C19 C18 C17 120.86(13) . .
O4 C19 C18 117.74(12) . .
O4 C19 C14 120.46(10) . .
C18 C19 C14 121.73(12) . .
O5 C21 O6 120.64(12) . .
O5 C21 C22 120.04(15) . .
O6 C21 C22 119.33(15) . .
O5 C21 Dy1 60.75(7) . .
O6 C21 Dy1 59.89(7) . .
C22 C21 Dy1 178.69(13) . .

loop_
_geom_bond_atom_site_label_1
_geom_bond_atom_site_label_2
_geom_bond_distance
_geom_bond_site_symmetry_2
Dy1 O2 2.2114(8) .
Dy1 O3 2.3633(8) 2_666
Dy1 O3 2.3775(8) .
Dy1 O6 2.4028(11) .
Dy1 O5 2.4222(11) .
Dy1 N1 2.5473(10) .
Dy1 N2 2.5542(11) .
Dy1 N3 2.5602(10) .
Dy1 C21 2.7736(13) .
Dy1 Dy1 3.8403(4) 2_666
N1 C8 1.2882(16) .
N1 C9 1.4741(16) .
N2 C10 1.4717(17) .
N2 C11 1.4685(17) .
N3 C13 1.2802(16) .
N3 C12 1.4618(18) .
O2 C1 1.3017(14) .
O1 C2 1.3640(18) .
O1 C7 1.4233(18) .
O3 C14 1.3381(13) .
O3 Dy1 2.3632(8) 2_666
O4 C19 1.3793(16) .
O4 C20 1.4396(19) .
O5 C21 1.2520(18) .
O6 C21 1.2631(19) .
C1 C6 1.4115(17) .
C1 C2 1.4341(17) .
C2 C3 1.3844(18) .
C3 C4 1.406(2) .
C4 C5 1.368(2) .
C5 C6 1.4168(17) .
C6 C8 1.4441(18) .
C9 C10 1.505(2) .
C11 C12 1.510(2) .
C13 C15 1.4522(18) .
C14 C19 1.4124(17) .
C14 C15 1.4116(16) .
C15 C16 1.4016(16) .
C16 C17 1.380(2) .
C17 C18 1.389(2) .
C18 C19 1.3868(17) .
C21 C22 1.498(2) .

loop_
_geom_torsion_atom_site_label_1
_geom_torsion_atom_site_label_2
_geom_torsion_atom_site_label_3
_geom_torsion_atom_site_label_4
_geom_torsion
_geom_torsion_site_symmetry_1
_geom_torsion_site_symmetry_4
O2 Dy1 N1 C8 17.92(10) . .
O3 Dy1 N1 C8 -82.09(11) 2_666 .
O3 Dy1 N1 C8 -38.56(14) . .
O6 Dy1 N1 C8 119.05(11) . .
O5 Dy1 N1 C8 85.78(11) . .
N2 Dy1 N1 C8 -165.53(12) . .
N3 Dy1 N1 C8 -159.17(10) . .
C21 Dy1 N1 C8 103.97(11) . .
Dy1 Dy1 N1 C8 -66.88(11) 2_666 .
O2 Dy1 N1 C9 -169.60(10) . .
O3 Dy1 N1 C9 90.39(9) 2_666 .
O3 Dy1 N1 C9 133.92(9) . .
O6 Dy1 N1 C9 -68.47(9) . .
O5 Dy1 N1 C9 -101.74(10) . .
N2 Dy1 N1 C9 6.95(9) . .
N3 Dy1 N1 C9 13.32(11) . .
C21 Dy1 N1 C9 -83.55(9) . .
Dy1 Dy1 N1 C9 105.60(9) 2_666 .
O2 Dy1 N2 C10 -29.07(11) . .
O3 Dy1 N2 C10 -121.50(9) 2_666 .
O3 Dy1 N2 C10 -179.03(8) . .
O6 Dy1 N2 C10 55.39(9) . .
O5 Dy1 N2 C10 86.01(9) . .
N1 Dy1 N2 C10 -33.95(8) . .
N3 Dy1 N2 C10 151.29(9) . .
C21 Dy1 N2 C10 69.86(9) . .
Dy1 Dy1 N2 C10 -146.30(8) 2_666 .
O2 Dy1 N2 C11 -154.43(9) . .
O3 Dy1 N2 C11 113.14(9) 2_666 .
O3 Dy1 N2 C11 55.61(10) . .
O6 Dy1 N2 C11 -69.97(10) . .
O5 Dy1 N2 C11 -39.35(10) . .
N1 Dy1 N2 C11 -159.31(10) . .
N3 Dy1 N2 C11 25.94(9) . .
C21 Dy1 N2 C11 -55.50(10) . .
Dy1 Dy1 N2 C11 88.34(9) 2_666 .
O2 Dy1 N3 C13 9.92(17) . .
O3 Dy1 N3 C13 105.76(11) 2_666 .
O3 Dy1 N3 C13 33.02(10) . .
O6 Dy1 N3 C13 -97.88(11) . .
O5 Dy1 N3 C13 -44.21(11) . .
N1 Dy1 N3 C13 -177.05(10) . .
N2 Dy1 N3 C13 -170.70(12) . .
C21 Dy1 N3 C13 -71.04(11) . .
Dy1 Dy1 N3 C13 70.46(11) 2_666 .
O2 Dy1 N3 C12 -174.65(10) . .
O3 Dy1 N3 C12 -78.81(10) 2_666 .
O3 Dy1 N3 C12 -151.55(11) . .
O6 Dy1 N3 C12 77.55(10) . .
O5 Dy1 N3 C12 131.22(10) . .
N1 Dy1 N3 C12 -1.62(12) . .
N2 Dy1 N3 C12 4.73(10) . .
C21 Dy1 N3 C12 104.40(11) . .
Dy1 Dy1 N3 C12 -114.10(10) 2_666 .
O3 Dy1 O2 C1 61.97(14) 2_666 .
O3 Dy1 O2 C1 133.33(14) . .
O6 Dy1 O2 C1 -99.14(14) . .
O5 Dy1 O2 C1 -151.22(14) . .
N1 Dy1 O2 C1 -19.52(13) . .
N2 Dy1 O2 C1 -24.19(16) . .
N3 Dy1 O2 C1 154.98(12) . .
C21 Dy1 O2 C1 -125.30(14) . .
Dy1 Dy1 O2 C1 97.96(13) 2_666 .
O2 Dy1 O3 C14 114.06(8) . .
O3 Dy1 O3 C14 -147.20(9) 2_666 .
O6 Dy1 O3 C14 15.01(10) . .
O5 Dy1 O3 C14 29.80(8) . .
N1 Dy1 O3 C14 166.62(8) . .
N2 Dy1 O3 C14 -85.69(9) . .
N3 Dy1 O3 C14 -56.94(8) . .
C21 Dy1 O3 C14 23.38(8) . .
Dy1 Dy1 O3 C14 -147.20(9) 2_666 .
O2 Dy1 O3 Dy1 -98.74(4) . 2_666
O3 Dy1 O3 Dy1 0.0 2_666 2_666
O6 Dy1 O3 Dy1 162.21(4) . 2_666
O5 Dy1 O3 Dy1 177.00(5) . 2_666
N1 Dy1 O3 Dy1 -46.18(7) . 2_666
N2 Dy1 O3 Dy1 61.51(5) . 2_666
N3 Dy1 O3 Dy1 90.26(4) . 2_666
C21 Dy1 O3 Dy1 170.59(4) . 2_666
O2 Dy1 O5 C21 104.31(9) . .
O3 Dy1 O5 C21 -160.71(7) 2_666 .
O3 Dy1 O5 C21 -165.95(9) . .
O6 Dy1 O5 C21 -0.50(8) . .
N1 Dy1 O5 C21 41.88(11) . .
N2 Dy1 O5 C21 -37.77(10) . .
N3 Dy1 O5 C21 -94.64(9) . .
Dy1 Dy1 O5 C21 -164.07(8) 2_666 .
O2 Dy1 O6 C21 -75.81(10) . .
O3 Dy1 O6 C21 154.31(8) 2_666 .
O3 Dy1 O6 C21 18.30(11) . .
O5 Dy1 O6 C21 0.49(8) . .
N1 Dy1 O6 C21 -146.50(10) . .
N2 Dy1 O6 C21 146.93(10) . .
N3 Dy1 O6 C21 81.64(9) . .
Dy1 Dy1 O6 C21 48.49(15) 2_666 .
Dy1 O2 C1 C6 11.1(2) . .
Dy1 O2 C1 C2 -170.06(10) . .
C7 O1 C2 C3 8.8(2) . .
C7 O1 C2 C1 -171.71(14) . .
O2 C1 C2 O1 -2.86(17) . .
C6 C1 C2 O1 176.02(11) . .
O2 C1 C2 C3 176.63(12) . .
C6 C1 C2 C3 -4.48(18) . .
O1 C2 C3 C4 -179.31(14) . .
C1 C2 C3 C4 1.3(2) . .
C2 C3 C4 C5 2.0(2) . .
C3 C4 C5 C6 -1.8(2) . .
O2 C1 C6 C5 -176.48(12) . .
C2 C1 C6 C5 4.67(17) . .
O2 C1 C6 C8 9.10(18) . .
C2 C1 C6 C8 -169.75(11) . .
C4 C5 C6 C1 -1.6(2) . .
C4 C5 C6 C8 173.12(13) . .
C9 N1 C8 C6 175.41(12) . .
Dy1 N1 C8 C6 -11.84(19) . .
C1 C6 C8 N1 -6.1(2) . .
C5 C6 C8 N1 179.26(13) . .
C8 N1 C9 C10 -166.23(11) . .
Dy1 N1 C9 C10 20.23(14) . .
C11 N2 C10 C9 -175.92(12) . .
Dy1 N2 C10 C9 58.68(12) . .
N1 C9 C10 N2 -51.71(14) . .
C10 N2 C11 C12 -177.54(12) . .
Dy1 N2 C11 C12 -53.51(14) . .
C13 N3 C12 C11 142.51(13) . .
Dy1 N3 C12 C11 -33.40(15) . .
N2 C11 C12 N3 56.68(16) . .
C12 N3 C13 C15 178.97(13) . .
Dy1 N3 C13 C15 -5.57(19) . .
Dy1 O3 C14 C19 93.31(11) 2_666 .
Dy1 O3 C14 C19 -123.55(9) . .
Dy1 O3 C14 C15 -85.06(11) 2_666 .
Dy1 O3 C14 C15 58.08(12) . .
O3 C14 C15 C16 172.70(11) . .
C19 C14 C15 C16 -5.74(16) . .
O3 C14 C15 C13 -5.59(17) . .
C19 C14 C15 C13 175.96(11) . .
N3 C13 C15 C16 160.51(13) . .
N3 C13 C15 C14 -21.1(2) . .
C14 C15 C16 C17 3.1(2) . .
C13 C15 C16 C17 -178.52(13) . .
C15 C16 C17 C18 0.7(2) . .
C16 C17 C18 C19 -1.5(2) . .
C20 O4 C19 C18 -109.25(14) . .
C20 O4 C19 C14 73.84(15) . .
C17 C18 C19 O4 -178.28(13) . .
C17 C18 C19 C14 -1.4(2) . .
O3 C14 C19 O4 3.28(17) . .
C15 C14 C19 O4 -178.26(10) . .
O3 C14 C19 C18 -173.50(11) . .
C15 C14 C19 C18 4.96(17) . .
Dy1 O5 C21 O6 0.89(15) . .
Dy1 O5 C21 C22 -178.80(13) . .
Dy1 O6 C21 O5 -0.90(15) . .
Dy1 O6 C21 C22 178.80(13) . .
O2 Dy1 C21 O5 -74.54(9) . .
O3 Dy1 C21 O5 65.9(2) 2_666 .
O3 Dy1 C21 O5 13.86(9) . .
O6 Dy1 C21 O5 179.11(15) . .
N1 Dy1 C21 O5 -146.30(9) . .
N2 Dy1 C21 O5 147.28(9) . .
N3 Dy1 C21 O5 82.27(9) . .
Dy1 Dy1 C21 O5 21.85(11) 2_666 .
O2 Dy1 C21 O6 106.35(10) . .
O3 Dy1 C21 O6 -113.22(19) 2_666 .
O3 Dy1 C21 O6 -165.25(9) . .
O5 Dy1 C21 O6 -179.11(15) . .
N1 Dy1 C21 O6 34.59(10) . .
N2 Dy1 C21 O6 -31.84(10) . .
N3 Dy1 C21 O6 -96.84(10) . .
Dy1 Dy1 C21 O6 -157.26(8) 2_666 .
O2 Dy1 C21 C22 53(6) . .
O3 Dy1 C21 C22 -167(5) 2_666 .
O3 Dy1 C21 C22 141(6) . .
O6 Dy1 C21 C22 -54(6) . .
O5 Dy1 C21 C22 127(6) . .
N1 Dy1 C21 C22 -19(6) . .
N2 Dy1 C21 C22 -85(6) . .
N3 Dy1 C21 C22 -150(6) . .
Dy1 Dy1 C21 C22 149(6) 2_666 .
